data_4088759
loop_
_publ_author_name
'He, Xu-Xian'
'Li, Yinwu'
'Ma, Bei-Bei'
'Ke, Zhuofeng'
'Liu, Feng-Shou'

_publ_section_title
;
 Sterically Encumbered Tetraarylimidazolium Carbene Pd-PEPPSI Complexes:
 Highly Efficient Direct Arylation of Imidazoles with Aryl Bromides under
 Aerobic Conditions
;
_journal_issue 16
_journal_name_full Organometallics
_journal_page_first 2655
_journal_paper_doi 10.1021/acs.organomet.6b00391
_journal_volume 35
_journal_year 2016
_chemical_formula_sum 'C34 H28 Cl3 N3 Pd'
_chemical_formula_weight 691.34
_space_group_IT_number 14
_space_group_name_Hall '-P 2ybc'
_space_group_name_H-M_alt 'P 1 21/c 1'
_symmetry_cell_setting monoclinic
_symmetry_space_group_name_H-M 'P 1 21/c 1'
_atom_sites_solution_hydrogens geom
_atom_sites_solution_primary direct
_atom_sites_solution_secondary difmap
_audit_creation_method SHELXL-97
_cell_angle_alpha 90.00
_cell_angle_beta 120.437(2)
_cell_angle_gamma 90.00
_cell_formula_units_Z 4
_cell_length_a 11.6947(4)
_cell_length_b 22.7022(7)
_cell_length_c 13.3106(4)
_cell_measurement_temperature 293(2)
_cell_volume 3046.88(18)
_computing_cell_refinement 'Bruker FRAMBO'
_computing_data_collection 'Bruker FRAMBO'
_computing_data_reduction 'Bruker SAINT'
_computing_molecular_graphics 'Bruker SHELXTL'
_computing_publication_material 'Bruker SHELXTL'
_computing_structure_refinement 'SHELXL-97 (Sheldrick, 1997)'
_computing_structure_solution 'SHELXS-97 (Sheldrick, 1990)'
_diffrn_ambient_temperature 293(2)
_diffrn_measured_fraction_theta_full 0.995
_diffrn_measured_fraction_theta_max 0.995
_diffrn_measurement_device_type 'multiwire proportional'
_diffrn_measurement_method 'phi and omega scans'
_diffrn_radiation_monochromator graphite
_diffrn_radiation_source 'fine-focus sealed tube'
_diffrn_radiation_type MoK\a
_diffrn_radiation_wavelength 0.71073
_diffrn_reflns_av_R_equivalents 0.0467
_diffrn_reflns_av_sigmaI/netI 0.0405
_diffrn_reflns_limit_h_max 15
_diffrn_reflns_limit_h_min -15
_diffrn_reflns_limit_k_max 29
_diffrn_reflns_limit_k_min -29
_diffrn_reflns_limit_l_max 14
_diffrn_reflns_limit_l_min -17
_diffrn_reflns_number 27489
_diffrn_reflns_theta_full 27.48
_diffrn_reflns_theta_max 27.48
_diffrn_reflns_theta_min 3.20
_exptl_absorpt_coefficient_mu 0.901
_exptl_absorpt_correction_T_max 0.8265
_exptl_absorpt_correction_T_min 0.7375
_exptl_absorpt_correction_type none
_exptl_crystal_colour red
_exptl_crystal_density_diffrn 1.507
_exptl_crystal_density_method 'not measured'
_exptl_crystal_description plate
_exptl_crystal_F_000 1400
_exptl_crystal_size_max 0.36
_exptl_crystal_size_mid 0.32
_exptl_crystal_size_min 0.22
_refine_diff_density_max 1.304
_refine_diff_density_min -0.707
_refine_diff_density_rms 0.091
_refine_ls_extinction_method none
_refine_ls_goodness_of_fit_ref 1.030
_refine_ls_hydrogen_treatment mixed
_refine_ls_matrix_type full
_refine_ls_number_parameters 372
_refine_ls_number_reflns 6959
_refine_ls_number_restraints 0
_refine_ls_restrained_S_all 1.030
_refine_ls_R_factor_all 0.0566
_refine_ls_R_factor_gt 0.0421
_refine_ls_shift/su_max 0.001
_refine_ls_shift/su_mean 0.000
_refine_ls_structure_factor_coef Fsqd
_refine_ls_weighting_details 'calc w=1/[\s^2^(Fo^2^)+(0.0596P)^2^+2.0570P] where P=(Fo^2^+2Fc^2^)/3'
_refine_ls_weighting_scheme calc
_refine_ls_wR_factor_gt 0.1055
_refine_ls_wR_factor_ref 0.1138
_reflns_number_gt 5470
_reflns_number_total 6959
_reflns_threshold_expression >2sigma(I)
_cod_data_source_file om6b00391_si_002.cif
_cod_data_source_block c1
_cod_depositor_comments
;
The following automatic conversions were performed:

data item '_symmetry_cell_setting' value 'Monoclinic' was changed to
'monoclinic' in accordance with the
/home/saulius/struct/COD-crude-data/automatic-downloads/DataCite-retrospective/ACS/depositions/lib/dictionaries/cif_core.dic
dictionary named 'cif_core.dic' version 2.4.2 last updated on
2011-04-26.

Automatic conversion script
Id: cif_fix_values 6909 2019-04-08 15:41:33Z antanas 
;
_cod_original_cell_volume 3046.88(17)
_cod_original_sg_symbol_H-M P2(1)/c
_cod_database_code 4088759

loop_
_symmetry_equiv_pos_as_xyz
'x, y, z'
'-x, y+1/2, -z+1/2'
'-x, -y, -z'
'x, -y-1/2, z-1/2'

loop_
_atom_site_label
_atom_site_type_symbol
_atom_site_fract_x
_atom_site_fract_y
_atom_site_fract_z
_atom_site_U_iso_or_equiv
_atom_site_adp_type
_atom_site_occupancy
_atom_site_symmetry_multiplicity
_atom_site_calc_flag
_atom_site_refinement_flags
Pd1 Pd 1.14543(2) 0.083118(9) 0.73050(2) 0.02873(9) Uani 1 1 d .
Cl1 Cl 1.22748(10) 0.08423(4) 0.92890(8) 0.0493(2) Uani 1 1 d .
Cl2 Cl 1.06175(8) 0.08702(3) 0.53222(7) 0.03722(18) Uani 1 1 d .
Cl3 Cl 1.31894(10) -0.12733(4) 0.61610(10) 0.0589(3) Uani 1 1 d .
N3 N 1.2957(3) 0.02492(11) 0.7495(2) 0.0344(6) Uani 1 1 d .
N2 N 0.9860(2) 0.19320(10) 0.6891(2) 0.0295(5) Uani 1 1 d .
N1 N 0.8872(2) 0.11641(10) 0.7029(2) 0.0299(5) Uani 1 1 d .
C15 C 0.8613(3) 0.21236(13) 0.6682(3) 0.0313(6) Uani 1 1 d .
C1 C 0.8675(3) 0.05633(13) 0.7286(3) 0.0331(6) Uani 1 1 d .
C22 C 1.0903(4) 0.23025(13) 0.6949(4) 0.0443(9) Uani 1 1 d .
C3 C 0.8427(4) -0.04579(15) 0.6767(4) 0.0475(9) Uani 1 1 d .
H3 H 0.8368 -0.0760 0.6271 0.057 Uiso 1 1 calc R
C6 C 0.8654(3) 0.04493(15) 0.8312(3) 0.0394(7) Uani 1 1 d .
C29 C 1.0007(3) 0.13472(12) 0.7091(3) 0.0297(6) Uani 1 1 d .
C2 C 0.8571(3) 0.01226(13) 0.6519(3) 0.0388(7) Uani 1 1 d .
H2 H 0.8597 0.0215 0.5850 0.047 Uiso 1 1 calc R
C8 C 0.7985(3) 0.16354(13) 0.6773(3) 0.0313(6) Uani 1 1 d .
C9 C 0.6663(3) 0.15744(15) 0.6652(3) 0.0396(7) Uani 1 1 d .
C33 C 1.3643(3) -0.06296(14) 0.6982(3) 0.0406(7) Uani 1 1 d .
C32 C 1.4954(4) -0.05110(16) 0.7769(4) 0.0518(9) Uani 1 1 d .
H32 H 1.5624 -0.0761 0.7847 0.062 Uiso 1 1 calc R
C4 C 0.8373(4) -0.05804(16) 0.7750(4) 0.0524(10) Uani 1 1 d .
H4 H 0.8261 -0.0968 0.7909 0.063 Uiso 1 1 calc R
C17 C 0.8879(3) 0.32186(13) 0.7049(3) 0.0393(7) Uani 1 1 d .
H17 H 0.9738 0.3162 0.7667 0.047 Uiso 1 1 calc R
C30 C 1.4217(3) 0.03533(14) 0.8290(3) 0.0407(7) Uani 1 1 d .
H30 H 1.4418 0.0683 0.8766 0.049 Uiso 1 1 calc R
C7 C 0.8826(4) 0.09195(17) 0.9157(3) 0.0498(9) Uani 1 1 d .
H7A H 0.8939 0.0743 0.9857 0.075 Uiso 1 1 calc R
H7B H 0.8055 0.1168 0.8821 0.075 Uiso 1 1 calc R
H7C H 0.9594 0.1151 0.9339 0.075 Uiso 1 1 calc R
C16 C 0.8121(3) 0.27350(13) 0.6395(3) 0.0349(7) Uani 1 1 d .
C27 C 1.0815(5) 0.25547(16) 0.6003(4) 0.0565(10) Uani 1 1 d .
C34 C 1.2661(3) -0.02367(13) 0.6839(3) 0.0364(7) Uani 1 1 d .
H34 H 1.1783 -0.0312 0.6277 0.044 Uiso 1 1 calc R
C18 C 0.8343(4) 0.37826(15) 0.6773(4) 0.0471(9) Uani 1 1 d .
H18 H 0.8854 0.4104 0.7197 0.057 Uiso 1 1 calc R
C31 C 1.5242(3) -0.00095(16) 0.8439(4) 0.0525(10) Uani 1 1 d .
H31 H 1.6115 0.0084 0.8985 0.063 Uiso 1 1 calc R
C21 C 0.6850(4) 0.28340(15) 0.5475(3) 0.0472(8) Uani 1 1 d .
H21 H 0.6351 0.2518 0.5019 0.057 Uiso 1 1 calc R
C5 C 0.8480(4) -0.01415(16) 0.8507(4) 0.0480(9) Uani 1 1 d .
H5 H 0.8436 -0.0240 0.9165 0.058 Uiso 1 1 calc R
C19 C 0.7059(4) 0.38697(16) 0.5876(4) 0.0528(10) Uani 1 1 d .
H19 H 0.6699 0.4247 0.5710 0.063 Uiso 1 1 calc R
C14 C 0.5820(4) 0.11145(18) 0.6022(4) 0.0534(10) Uani 1 1 d .
H14 H 0.6087 0.0835 0.5671 0.064 Uiso 1 1 calc R
C10 C 0.6245(4) 0.19900(19) 0.7173(4) 0.0527(10) Uani 1 1 d .
H10 H 0.6803 0.2298 0.7607 0.063 Uiso 1 1 calc R
C23 C 1.2052(4) 0.23950(17) 0.8126(5) 0.0701(15) Uani 1 1 d .
H23 H 1.2077 0.2216 0.8765 0.084 Uiso 1 1 calc R
C26 C 1.1939(5) 0.29293(17) 0.6178(5) 0.0696(14) Uani 1 1 d .
H26 H 1.1951 0.3112 0.5557 0.084 Uiso 1 1 calc R
C13 C 0.4572(4) 0.1071(2) 0.5913(5) 0.0746(15) Uani 1 1 d .
H13 H 0.4015 0.0758 0.5501 0.089 Uiso 1 1 calc R
C28 C 0.9718(5) 0.24576(18) 0.4879(5) 0.0674(13) Uani 1 1 d .
H28A H 0.9558 0.2042 0.4750 0.101 Uiso 1 1 calc R
H28B H 0.9900 0.2618 0.4307 0.101 Uiso 1 1 calc R
H28C H 0.8948 0.2646 0.4813 0.101 Uiso 1 1 calc R
C20 C 0.6305(4) 0.33947(17) 0.5222(4) 0.0596(11) Uani 1 1 d .
H20 H 0.5439 0.3452 0.4617 0.072 Uiso 1 1 calc R
C11 C 0.4993(5) 0.1940(3) 0.7038(5) 0.0769(16) Uani 1 1 d .
H11 H 0.4718 0.2221 0.7381 0.092 Uiso 1 1 calc R
C12 C 0.4157(4) 0.1495(3) 0.6421(5) 0.0824(18) Uani 1 1 d .
H12 H 0.3319 0.1472 0.6337 0.099 Uiso 1 1 calc R
C25 C 1.2942(6) 0.29911(19) 0.7282(6) 0.0740(14) Uani 1 1 d .
H25 H 1.3637 0.3233 0.7389 0.089 Uiso 1 1 calc R
C24 C 1.3063(5) 0.2739(2) 0.8275(6) 0.0778(15) Uani 1 1 d .
H24 H 1.3804 0.2803 0.9006 0.093 Uiso 1 1 calc R

loop_
_atom_site_aniso_label
_atom_site_aniso_U_11
_atom_site_aniso_U_22
_atom_site_aniso_U_33
_atom_site_aniso_U_23
_atom_site_aniso_U_13
_atom_site_aniso_U_12
Pd1 0.02391(13) 0.03150(13) 0.02813(15) 0.00263(9) 0.01124(11) 0.00283(8)
Cl1 0.0487(5) 0.0645(5) 0.0308(5) 0.0105(4) 0.0174(4) 0.0161(4)
Cl2 0.0339(4) 0.0433(4) 0.0291(4) -0.0007(3) 0.0121(4) 0.0039(3)
Cl3 0.0553(6) 0.0512(5) 0.0591(7) -0.0164(4) 0.0209(5) 0.0066(4)
N3 0.0294(13) 0.0347(13) 0.0342(15) 0.0007(11) 0.0125(12) 0.0014(10)
N2 0.0283(13) 0.0311(12) 0.0290(14) 0.0006(10) 0.0144(12) 0.0006(9)
N1 0.0260(12) 0.0345(12) 0.0294(14) 0.0039(10) 0.0141(11) 0.0018(9)
C15 0.0302(15) 0.0352(15) 0.0265(16) 0.0025(12) 0.0129(14) 0.0042(11)
C1 0.0238(14) 0.0347(15) 0.0365(18) 0.0081(13) 0.0121(14) 0.0031(11)
C22 0.048(2) 0.0289(15) 0.073(3) 0.0001(15) 0.043(2) 0.0023(13)
C3 0.0425(19) 0.0378(17) 0.054(2) -0.0003(16) 0.0181(19) -0.0003(14)
C6 0.0296(16) 0.0484(18) 0.040(2) 0.0135(15) 0.0175(16) 0.0076(13)
C29 0.0263(14) 0.0341(14) 0.0253(16) 0.0016(12) 0.0106(13) 0.0000(11)
C2 0.0340(17) 0.0379(16) 0.040(2) 0.0031(14) 0.0153(16) 0.0005(13)
C8 0.0259(15) 0.0358(15) 0.0279(17) 0.0030(12) 0.0104(14) 0.0049(11)
C9 0.0263(16) 0.0510(18) 0.039(2) 0.0151(15) 0.0146(15) 0.0062(13)
C33 0.0407(19) 0.0408(16) 0.037(2) -0.0033(14) 0.0171(17) 0.0043(14)
C32 0.0338(18) 0.050(2) 0.061(3) -0.0049(18) 0.0167(19) 0.0128(15)
C4 0.045(2) 0.0407(18) 0.069(3) 0.0136(18) 0.027(2) -0.0037(15)
C17 0.0388(18) 0.0397(16) 0.043(2) -0.0017(14) 0.0232(17) 0.0023(13)
C30 0.0303(16) 0.0380(16) 0.041(2) -0.0062(14) 0.0090(16) 0.0010(12)
C7 0.054(2) 0.063(2) 0.036(2) 0.0112(17) 0.0255(19) 0.0159(17)
C16 0.0396(17) 0.0342(15) 0.0358(18) 0.0035(13) 0.0227(16) 0.0077(12)
C27 0.074(3) 0.0427(19) 0.072(3) 0.0079(19) 0.050(3) 0.0106(18)
C34 0.0330(16) 0.0388(16) 0.0331(18) 0.0025(13) 0.0136(15) 0.0018(12)
C18 0.060(2) 0.0366(17) 0.057(3) -0.0098(16) 0.039(2) -0.0026(15)
C31 0.0256(17) 0.052(2) 0.060(3) -0.0085(18) 0.0068(18) 0.0038(14)
C21 0.050(2) 0.0409(18) 0.035(2) 0.0011(14) 0.0108(18) 0.0096(15)
C5 0.0405(19) 0.054(2) 0.051(2) 0.0194(18) 0.0241(19) 0.0062(15)
C19 0.068(3) 0.0397(18) 0.050(2) 0.0097(16) 0.029(2) 0.0216(17)
C14 0.0317(18) 0.057(2) 0.059(3) 0.0165(19) 0.0138(19) 0.0015(15)
C10 0.039(2) 0.072(2) 0.050(2) 0.0145(19) 0.025(2) 0.0188(17)
C23 0.036(2) 0.048(2) 0.123(5) -0.016(2) 0.038(3) -0.0047(16)
C26 0.078(3) 0.041(2) 0.106(4) 0.003(2) 0.058(4) 0.008(2)
C13 0.030(2) 0.087(3) 0.083(4) 0.037(3) 0.012(2) -0.006(2)
C28 0.096(4) 0.051(2) 0.075(3) 0.001(2) 0.059(3) 0.001(2)
C20 0.062(3) 0.052(2) 0.041(2) 0.0074(17) 0.008(2) 0.0233(19)
C11 0.053(3) 0.114(4) 0.081(4) 0.045(3) 0.047(3) 0.042(3)
C12 0.030(2) 0.117(4) 0.096(4) 0.059(3) 0.029(3) 0.019(2)
C25 0.071(3) 0.050(2) 0.114(5) 0.012(3) 0.057(4) 0.013(2)
C24 0.050(3) 0.062(3) 0.106(5) -0.012(3) 0.027(3) -0.001(2)

loop_
_atom_type_symbol
_atom_type_description
_atom_type_scat_dispersion_real
_atom_type_scat_dispersion_imag
_atom_type_scat_source
C C 0.0033 0.0016 'International Tables Vol C Tables 4.2.6.8 and 6.1.1.4'
H H 0.0000 0.0000 'International Tables Vol C Tables 4.2.6.8 and 6.1.1.4'
Cl Cl 0.1484 0.1585 'International Tables Vol C Tables 4.2.6.8 and 6.1.1.4'
N N 0.0061 0.0033 'International Tables Vol C Tables 4.2.6.8 and 6.1.1.4'
Pd Pd -0.9988 1.0072 'International Tables Vol C Tables 4.2.6.8 and 6.1.1.4'

loop_
_geom_angle_atom_site_label_1
_geom_angle_atom_site_label_2
_geom_angle_atom_site_label_3
_geom_angle
C29 Pd1 N3 177.69(11)
C29 Pd1 Cl2 88.63(9)
N3 Pd1 Cl2 90.34(8)
C29 Pd1 Cl1 89.29(9)
N3 Pd1 Cl1 91.81(8)
Cl2 Pd1 Cl1 177.13(3)
C30 N3 C34 118.8(3)
C30 N3 Pd1 120.3(2)
C34 N3 Pd1 120.9(2)
C29 N2 C15 111.0(2)
C29 N2 C22 122.7(2)
C15 N2 C22 126.2(2)
C29 N1 C8 111.2(2)
C29 N1 C1 122.8(2)
C8 N1 C1 125.9(2)
C8 C15 N2 106.3(2)
C8 C15 C16 128.9(3)
N2 C15 C16 124.8(3)
C2 C1 C6 123.0(3)
C2 C1 N1 117.9(3)
C6 C1 N1 119.1(3)
C27 C22 N2 122.4(4)
C27 C22 C23 122.3(4)
N2 C22 C23 115.3(3)
C4 C3 C2 119.3(4)
C4 C3 H3 120.4
C2 C3 H3 120.4
C5 C6 C1 115.7(3)
C5 C6 C7 121.5(3)
C1 C6 C7 122.8(3)
N2 C29 N1 105.5(2)
N2 C29 Pd1 129.3(2)
N1 C29 Pd1 125.1(2)
C3 C2 C1 119.0(3)
C3 C2 H2 120.5
C1 C2 H2 120.5
C15 C8 N1 105.9(2)
C15 C8 C9 130.2(3)
N1 C8 C9 123.9(3)
C14 C9 C10 119.2(3)
C14 C9 C8 121.3(3)
C10 C9 C8 119.5(3)
C32 C33 C34 120.2(3)
C32 C33 Cl3 120.7(3)
C34 C33 Cl3 119.1(3)
C31 C32 C33 117.8(3)
C31 C32 H32 121.1
C33 C32 H32 121.1
C5 C4 C3 121.4(3)
C5 C4 H4 119.3
C3 C4 H4 119.3
C18 C17 C16 119.9(3)
C18 C17 H17 120.1
C16 C17 H17 120.1
N3 C30 C31 122.6(3)
N3 C30 H30 118.7
C31 C30 H30 118.7
C6 C7 H7A 109.5
C6 C7 H7B 109.5
H7A C7 H7B 109.5
C6 C7 H7C 109.5
H7A C7 H7C 109.5
H7B C7 H7C 109.5
C21 C16 C17 118.7(3)
C21 C16 C15 119.0(3)
C17 C16 C15 122.3(3)
C22 C27 C28 121.8(4)
C22 C27 C26 117.3(5)
C28 C27 C26 120.9(4)
N3 C34 C33 121.2(3)
N3 C34 H34 119.4
C33 C34 H34 119.4
C19 C18 C17 120.5(3)
C19 C18 H18 119.7
C17 C18 H18 119.7
C32 C31 C30 119.3(3)
C32 C31 H31 120.3
C30 C31 H31 120.3
C20 C21 C16 121.3(4)
C20 C21 H21 119.4
C16 C21 H21 119.4
C4 C5 C6 121.7(3)
C4 C5 H5 119.2
C6 C5 H5 119.2
C18 C19 C20 119.9(3)
C18 C19 H19 120.0
C20 C19 H19 120.0
C9 C14 C13 120.1(4)
C9 C14 H14 119.9
C13 C14 H14 119.9
C11 C10 C9 119.5(4)
C11 C10 H10 120.3
C9 C10 H10 120.3
C24 C23 C22 120.0(5)
C24 C23 H23 120.0
C22 C23 H23 120.0
C25 C26 C27 116.4(5)
C25 C26 H26 121.8
C27 C26 H26 121.8
C14 C13 C12 120.1(5)
C14 C13 H13 119.9
C12 C13 H13 119.9
C27 C28 H28A 109.5
C27 C28 H28B 109.5
H28A C28 H28B 109.5
C27 C28 H28C 109.5
H28A C28 H28C 109.5
H28B C28 H28C 109.5
C19 C20 C21 119.6(4)
C19 C20 H20 120.2
C21 C20 H20 120.2
C12 C11 C10 121.9(5)
C12 C11 H11 119.0
C10 C11 H11 119.0
C11 C12 C13 119.1(4)
C11 C12 H12 120.4
C13 C12 H12 120.4
C26 C25 C24 127.8(5)
C26 C25 H25 116.1
C24 C25 H25 116.1
C23 C24 C25 116.3(5)
C23 C24 H24 121.8
C25 C24 H24 121.8

loop_
_geom_bond_atom_site_label_1
_geom_bond_atom_site_label_2
_geom_bond_distance
Pd1 C29 1.957(3)
Pd1 N3 2.109(2)
Pd1 Cl2 2.3053(8)
Pd1 Cl1 2.3083(9)
Cl3 C33 1.739(3)
N3 C30 1.330(4)
N3 C34 1.339(4)
N2 C29 1.348(4)
N2 C15 1.408(4)
N2 C22 1.451(4)
N1 C29 1.354(3)
N1 C8 1.407(4)
N1 C1 1.453(4)
C15 C8 1.368(4)
C15 C16 1.477(4)
C1 C2 1.390(5)
C1 C6 1.401(5)
C22 C27 1.338(6)
C22 C23 1.473(7)
C3 C4 1.371(5)
C3 C2 1.389(5)
C3 H3 0.9300
C6 C5 1.401(5)
C6 C7 1.489(5)
C2 H2 0.9300
C8 C9 1.478(4)
C9 C14 1.389(5)
C9 C10 1.398(5)
C33 C32 1.376(5)
C33 C34 1.388(4)
C32 C31 1.378(5)
C32 H32 0.9300
C4 C5 1.377(6)
C4 H4 0.9300
C17 C18 1.391(5)
C17 C16 1.402(5)
C17 H17 0.9300
C30 C31 1.383(4)
C30 H30 0.9300
C7 H7A 0.9600
C7 H7B 0.9600
C7 H7C 0.9600
C16 C21 1.384(5)
C27 C28 1.411(7)
C27 C26 1.482(6)
C34 H34 0.9300
C18 C19 1.380(6)
C18 H18 0.9300
C31 H31 0.9300
C21 C20 1.386(5)
C21 H21 0.9300
C5 H5 0.9300
C19 C20 1.385(6)
C19 H19 0.9300
C14 C13 1.395(5)
C14 H14 0.9300
C10 C11 1.386(5)
C10 H10 0.9300
C23 C24 1.345(6)
C23 H23 0.9300
C26 C25 1.345(8)
C26 H26 0.9300
C13 C12 1.397(8)
C13 H13 0.9300
C28 H28A 0.9600
C28 H28B 0.9600
C28 H28C 0.9600
C20 H20 0.9300
C11 C12 1.357(8)
C11 H11 0.9300
C12 H12 0.9300
C25 C24 1.381(8)
C25 H25 0.9300
C24 H24 0.9300

loop_
_geom_torsion_atom_site_label_1
_geom_torsion_atom_site_label_2
_geom_torsion_atom_site_label_3
_geom_torsion_atom_site_label_4
_geom_torsion
C29 Pd1 N3 C30 -166(3)
Cl2 Pd1 N3 C30 130.3(3)
Cl1 Pd1 N3 C30 -47.8(3)
C29 Pd1 N3 C34 12(3)
Cl2 Pd1 N3 C34 -51.2(2)
Cl1 Pd1 N3 C34 130.7(2)
C29 N2 C15 C8 0.7(3)
C22 N2 C15 C8 -176.5(3)
C29 N2 C15 C16 -177.8(3)
C22 N2 C15 C16 5.0(5)
C29 N1 C1 C2 -68.7(4)
C8 N1 C1 C2 116.2(3)
C29 N1 C1 C6 108.6(3)
C8 N1 C1 C6 -66.6(4)
C29 N2 C22 C27 111.3(4)
C15 N2 C22 C27 -71.8(4)
C29 N2 C22 C23 -70.3(4)
C15 N2 C22 C23 106.6(4)
C2 C1 C6 C5 -1.9(5)
N1 C1 C6 C5 -179.1(3)
C2 C1 C6 C7 177.2(3)
N1 C1 C6 C7 0.1(5)
C15 N2 C29 N1 -0.9(3)
C22 N2 C29 N1 176.4(3)
C15 N2 C29 Pd1 174.5(2)
C22 N2 C29 Pd1 -8.2(4)
C8 N1 C29 N2 0.8(3)
C1 N1 C29 N2 -175.0(3)
C8 N1 C29 Pd1 -174.9(2)
C1 N1 C29 Pd1 9.3(4)
N3 Pd1 C29 N2 -140(3)
Cl2 Pd1 C29 N2 -76.1(3)
Cl1 Pd1 C29 N2 101.9(3)
N3 Pd1 C29 N1 35(3)
Cl2 Pd1 C29 N1 98.6(3)
Cl1 Pd1 C29 N1 -83.4(3)
C4 C3 C2 C1 0.9(5)
C6 C1 C2 C3 0.7(5)
N1 C1 C2 C3 177.8(3)
N2 C15 C8 N1 -0.2(3)
C16 C15 C8 N1 178.3(3)
N2 C15 C8 C9 179.2(3)
C16 C15 C8 C9 -2.3(6)
C29 N1 C8 C15 -0.4(3)
C1 N1 C8 C15 175.3(3)
C29 N1 C8 C9 -179.9(3)
C1 N1 C8 C9 -4.2(5)
C15 C8 C9 C14 135.9(4)
N1 C8 C9 C14 -44.7(5)
C15 C8 C9 C10 -43.5(5)
N1 C8 C9 C10 135.9(3)
C34 C33 C32 C31 3.1(6)
Cl3 C33 C32 C31 -176.5(3)
C2 C3 C4 C5 -1.1(6)
C34 N3 C30 C31 2.4(5)
Pd1 N3 C30 C31 -179.0(3)
C18 C17 C16 C21 0.5(5)
C18 C17 C16 C15 -177.0(3)
C8 C15 C16 C21 -45.2(5)
N2 C15 C16 C21 133.0(3)
C8 C15 C16 C17 132.2(4)
N2 C15 C16 C17 -49.5(4)
N2 C22 C27 C28 -2.5(5)
C23 C22 C27 C28 179.2(4)
N2 C22 C27 C26 179.3(3)
C23 C22 C27 C26 1.0(5)
C30 N3 C34 C33 0.3(5)
Pd1 N3 C34 C33 -178.2(2)
C32 C33 C34 N3 -3.1(5)
Cl3 C33 C34 N3 176.4(3)
C16 C17 C18 C19 1.5(5)
C33 C32 C31 C30 -0.5(6)
N3 C30 C31 C32 -2.3(6)
C17 C16 C21 C20 -2.3(5)
C15 C16 C21 C20 175.3(3)
C3 C4 C5 C6 -0.2(6)
C1 C6 C5 C4 1.7(5)
C7 C6 C5 C4 -177.5(3)
C17 C18 C19 C20 -1.7(6)
C10 C9 C14 C13 0.0(6)
C8 C9 C14 C13 -179.4(3)
C14 C9 C10 C11 -0.9(5)
C8 C9 C10 C11 178.6(3)
C27 C22 C23 C24 -0.6(6)
N2 C22 C23 C24 -179.0(3)
C22 C27 C26 C25 -1.3(5)
C28 C27 C26 C25 -179.5(4)
C9 C14 C13 C12 1.1(6)
C18 C19 C20 C21 0.0(6)
C16 C21 C20 C19 2.1(6)
C9 C10 C11 C12 0.7(6)
C10 C11 C12 C13 0.5(7)
C14 C13 C12 C11 -1.3(7)
C27 C26 C25 C24 1.3(7)
C22 C23 C24 C25 0.5(6)
C26 C25 C24 C23 -0.9(7)
